data_2023176
loop_
_publ_author_name
'Risken, Robin'
'Schrimpf, Tobias'
'Klotz, Franziska Dorothea'
'Strohmann, Carsten'

_publ_section_title
;
 Crystal structure and Hirshfeld surface analysis of a halogen bond
 between 2-(allyl-thio)-pyridine and
 1,2,4,5-tetra-fluoro-3,6-di-iodo-benzene.
;
_journal_coeditor_code VM2304
_journal_issue 'Pt 7'
_journal_name_full 'Acta crystallographica. Section E, Crystallographic communications'
_journal_page_first 759
_journal_page_last 762
_journal_paper_doi 10.1107/S2056989024005693
_journal_volume 80
_journal_year 2024
_chemical_formula_iupac '2C8 H9 N S, C6 F4 I2'
_chemical_formula_moiety '2C8 H9 N S, C6 F4 I2'
_chemical_formula_sum 'C11 H9 F2 I N S'
_chemical_formula_weight 704.30
_chemical_name_common
;
2-(Allylthio)pyridine
1,2,4,5-tetrafluoro-3,6-diiodobenzene
;
_chemical_name_systematic
;
Bis[2-(prop-2-en-1-ylsulfanyl)pyridine]
1,2,4,5-tetrafluoro-3,6-diiodobenzene
;
_space_group_crystal_system monoclinic
_space_group_IT_number 14
_space_group_name_Hall '-P 2ybc'
_space_group_name_H-M_alt 'P 1 21/c 1'
_atom_sites_solution_hydrogens difmap
_atom_sites_solution_primary dual
_audit_creation_method
;
Olex2 1.5
(compiled 2023.03.06 svn.rbb2c1857 for OlexSys, GUI svn.r6748)
;
_cell_angle_alpha 90
_cell_angle_beta 96.137(6)
_cell_angle_gamma 90
_cell_formula_units_Z 2
_cell_length_a 11.184(2)
_cell_length_b 5.2951(6)
_cell_length_c 20.544(3)
_cell_measurement_reflns_used 9219
_cell_measurement_temperature 100.00
_cell_measurement_theta_max 28.01
_cell_measurement_theta_min 3.98
_cell_volume 1209.7(3)
_computing_cell_refinement
;
SAINT V8.40B (Bruker, 2016)
;
_computing_data_collection
;
APEX2 (Bruker, 2016)
;
_computing_data_reduction
;
SAINT V8.40B (Bruker, 2016)
;
_computing_molecular_graphics
;
Olex2 1.5 (Dolomanov <i>et al.</i>,  2009)
;
_computing_publication_material
;
Olex2 1.5 (Dolomanov <i>et al.</i>,  2009)
;
_computing_structure_refinement
;
SHELXL  (Sheldrick, 2015b)
;
_computing_structure_solution
;
<i>SHELXT</i>  (Sheldrick, 2015a)
;
_diffrn_ambient_temperature 100.00
_diffrn_detector 'Bruker APEX2 area detector'
_diffrn_detector_area_resol_mean 7.9
_diffrn_measured_fraction_theta_full 1.000
_diffrn_measured_fraction_theta_max 0.997
_diffrn_measurement_device 'three-circle diffractometer'
_diffrn_measurement_device_type 'Bruker APEXII CCD'
_diffrn_measurement_method '\w and \f scans'
_diffrn_radiation_monochromator 'mirror optics'
_diffrn_radiation_probe x-ray
_diffrn_radiation_type MoK\a
_diffrn_radiation_wavelength 0.71073
_diffrn_reflns_av_R_equivalents 0.0358
_diffrn_reflns_av_unetI/netI 0.0118
_diffrn_reflns_limit_h_max 18
_diffrn_reflns_limit_h_min -17
_diffrn_reflns_limit_k_max 8
_diffrn_reflns_limit_k_min -8
_diffrn_reflns_limit_l_max 33
_diffrn_reflns_limit_l_min -33
_diffrn_reflns_number 91740
_diffrn_reflns_theta_full 25.242
_diffrn_reflns_theta_max 36.002
_diffrn_reflns_theta_min 1.831
_diffrn_source 'microfocus sealed X-ray tube'
_diffrn_source_current 1.0
_diffrn_source_power 0.05
_diffrn_source_voltage 50.0
_diffrn_standards_number 0
_exptl_absorpt_coefficient_mu 2.816
_exptl_absorpt_correction_T_max 0.5674
_exptl_absorpt_correction_T_min 0.4681
_exptl_absorpt_correction_type multi-scan
_exptl_absorpt_process_details
;
(SADABS; Krause <i>et al.</i>,  2015)
;
_exptl_crystal_colour colourless
_exptl_crystal_density_diffrn 1.934
_exptl_crystal_description plate
_exptl_crystal_F_000 676
_exptl_crystal_size_max 0.254
_exptl_crystal_size_mid 0.228
_exptl_crystal_size_min 0.068
_refine_diff_density_max 0.905
_refine_diff_density_min -0.729
_refine_ls_extinction_method none
_refine_ls_goodness_of_fit_ref 1.120
_refine_ls_hydrogen_treatment refall
_refine_ls_matrix_type full
_refine_ls_number_parameters 181
_refine_ls_number_reflns 5719
_refine_ls_number_restraints 0
_refine_ls_restrained_S_all 1.120
_refine_ls_R_factor_all 0.0218
_refine_ls_R_factor_gt 0.0194
_refine_ls_shift/su_max 0.001
_refine_ls_shift/su_mean 0.000
_refine_ls_structure_factor_coef Fsqd
_refine_ls_weighting_details 'w=1/[\s^2^(Fo^2^)+(0.0187P)^2^+0.9301P] where P=(Fo^2^+2Fc^2^)/3'
_refine_ls_weighting_scheme calc
_refine_ls_wR_factor_gt 0.0455
_refine_ls_wR_factor_ref 0.0469
_reflns_number_gt 5342
_reflns_number_total 5719
_reflns_threshold_expression 'I > 2\s(I)'
_cod_data_source_file vm2304.cif
_cod_data_source_block I
_cod_depositor_comments 'Adding full bibliography for 2023176.cif.'
_cod_database_code 2023176
_shelx_space_group_comment
;
The symmetry employed for this shelxl refinement is uniquely defined
by the following loop, which should always be used as a source of
symmetry information in preference to the above space-group names.
They are only intended as comments.
;

loop_
_space_group_symop_operation_xyz
'x, y, z'
'-x, y+1/2, -z+1/2'
'-x, -y, -z'
'x, -y-1/2, z-1/2'

loop_
_atom_site_type_symbol
_atom_site_label
_atom_site_fract_x
_atom_site_fract_y
_atom_site_fract_z
_atom_site_U_iso_or_equiv
_atom_site_adp_type
_atom_site_calc_flag
_atom_site_occupancy
_atom_site_disorder_assembly
_atom_site_disorder_group
I I1 0.13965(2) 0.45457(2) 0.60714(2) 0.01556(2) Uani d 1 . .
S S1 0.40259(3) 0.94040(6) 0.63185(2) 0.02017(6) Uani d 1 . .
F F1 -0.07102(9) 0.05135(19) 0.62168(4) 0.02486(17) Uani d 1 . .
F F2 0.17962(9) 0.28759(19) 0.45993(5) 0.02646(18) Uani d 1 . .
N N1 0.22969(11) 0.8241(2) 0.70166(6) 0.01990(19) Uani d 1 . .
C C10 -0.03525(12) 0.0315(2) 0.56133(6) 0.01663(19) Uani d 1 . .
C C5 0.34960(12) 1.1694(3) 0.74802(7) 0.0211(2) Uani d 1 . .
C C7 0.17783(15) 1.0299(3) 0.79911(7) 0.0245(3) Uani d 1 . .
C C11 0.09192(11) 0.1455(2) 0.48116(6) 0.01691(19) Uani d 1 . .
C C9 0.05773(11) 0.1819(2) 0.54352(6) 0.01517(18) Uani d 1 . .
C C6 0.27543(14) 1.1910(3) 0.79795(7) 0.0248(3) Uani d 1 . .
C C4 0.32194(11) 0.9853(2) 0.70003(6) 0.01659(19) Uani d 1 . .
C C8 0.15980(14) 0.8479(3) 0.75070(7) 0.0236(2) Uani d 1 . .
C C1 0.49191(14) 1.2265(3) 0.63106(8) 0.0259(3) Uani d 1 . .
C C2 0.53357(17) 1.2510(4) 0.56476(9) 0.0324(3) Uani d 1 . .
C C3 0.64683(17) 1.2469(5) 0.55287(9) 0.0376(4) Uani d 1 . .
H H3A 0.666(3) 1.271(6) 0.5084(14) 0.057(8) Uiso d 1 . .
H H8 0.091(2) 0.735(5) 0.7506(12) 0.037(6) Uiso d 1 . .
H H5 0.418(2) 1.273(5) 0.7475(11) 0.035(6) Uiso d 1 . .
H H7 0.126(2) 1.040(5) 0.8317(14) 0.042(7) Uiso d 1 . .
H H1A 0.441(2) 1.372(6) 0.6366(13) 0.042(7) Uiso d 1 . .
H H2 0.463(2) 1.259(6) 0.5245(13) 0.050(8) Uiso d 1 . .
H H6 0.291(2) 1.313(5) 0.8299(11) 0.033(6) Uiso d 1 . .
H H1B 0.564(2) 1.215(5) 0.6661(11) 0.032(6) Uiso d 1 . .
H H3B 0.714(2) 1.232(5) 0.5891(12) 0.039(7) Uiso d 1 . .

loop_
_atom_site_aniso_label
_atom_site_aniso_U_11
_atom_site_aniso_U_22
_atom_site_aniso_U_33
_atom_site_aniso_U_12
_atom_site_aniso_U_13
_atom_site_aniso_U_23
I1 0.01687(4) 0.01338(3) 0.01582(3) 0.00101(2) -0.00106(2) -0.00098(2)
S1 0.02284(14) 0.01741(13) 0.02085(13) 0.00025(11) 0.00504(11) -0.00131(11)
F1 0.0313(4) 0.0287(5) 0.0160(3) -0.0073(4) 0.0087(3) -0.0051(3)
F2 0.0292(4) 0.0281(4) 0.0235(4) -0.0131(4) 0.0095(3) -0.0036(3)
N1 0.0244(5) 0.0172(5) 0.0182(4) -0.0040(4) 0.0027(4) -0.0015(4)
C10 0.0192(5) 0.0171(5) 0.0139(4) -0.0002(4) 0.0031(4) -0.0016(4)
C5 0.0220(5) 0.0191(5) 0.0217(5) -0.0024(4) -0.0004(4) -0.0039(4)
C7 0.0285(6) 0.0265(6) 0.0192(5) -0.0014(5) 0.0056(5) -0.0027(5)
C11 0.0185(5) 0.0162(5) 0.0163(5) -0.0021(4) 0.0028(4) -0.0003(4)
C9 0.0166(4) 0.0137(4) 0.0148(4) 0.0009(4) -0.0001(3) -0.0005(4)
C6 0.0298(6) 0.0234(6) 0.0210(6) -0.0018(5) 0.0019(5) -0.0066(5)
C4 0.0180(5) 0.0148(5) 0.0165(5) 0.0008(4) -0.0001(4) 0.0002(4)
C8 0.0269(6) 0.0240(6) 0.0202(5) -0.0068(5) 0.0047(4) -0.0017(5)
C1 0.0276(6) 0.0232(6) 0.0281(7) -0.0057(5) 0.0082(5) -0.0014(5)
C2 0.0346(8) 0.0356(9) 0.0274(7) -0.0067(7) 0.0047(6) 0.0066(6)
C3 0.0336(8) 0.0541(12) 0.0263(7) -0.0108(8) 0.0090(6) -0.0044(8)

loop_
_atom_type_symbol
_atom_type_description
_atom_type_scat_dispersion_real
_atom_type_scat_dispersion_imag
_atom_type_scat_source
C C 0.0033 0.0016 'International Tables Vol C Tables 4.2.6.8 and 6.1.1.4'
H H 0.0000 0.0000 'International Tables Vol C Tables 4.2.6.8 and 6.1.1.4'
F F 0.0171 0.0103 'International Tables Vol C Tables 4.2.6.8 and 6.1.1.4'
I I -0.4742 1.8119 'International Tables Vol C Tables 4.2.6.8 and 6.1.1.4'
N N 0.0061 0.0033 'International Tables Vol C Tables 4.2.6.8 and 6.1.1.4'
S S 0.1246 0.1234 'International Tables Vol C Tables 4.2.6.8 and 6.1.1.4'

loop_
_geom_angle_atom_site_label_1
_geom_angle_atom_site_label_2
_geom_angle_atom_site_label_3
_geom_angle_site_symmetry_1
_geom_angle_site_symmetry_3
_geom_angle
_geom_angle_publ_flag
C9 I1 N1 . . 173.90(4) ?
C4 S1 C1 . . 102.91(7) ?
C4 N1 I1 . . 129.30(9) ?
C4 N1 C8 . . 117.96(12) ?
C8 N1 I1 . . 112.43(9) ?
F1 C10 C11 . 3_556 118.13(11) ?
F1 C10 C9 . . 120.12(11) ?
C11 C10 C9 3_556 . 121.74(11) ?
C6 C5 C4 . . 118.22(13) ?
C6 C5 H5 . . 120.7(15) ?
C4 C5 H5 . . 121.0(15) ?
C6 C7 H7 . . 122.0(17) ?
C8 C7 C6 . . 118.05(14) ?
C8 C7 H7 . . 119.9(17) ?
F2 C11 C10 . 3_556 118.29(11) ?
F2 C11 C9 . . 120.24(11) ?
C10 C11 C9 3_556 . 121.45(11) ?
C10 C9 I1 . . 121.41(9) ?
C11 C9 I1 . . 121.77(9) ?
C11 C9 C10 . . 116.81(11) ?
C5 C6 H6 . . 120.0(15) ?
C7 C6 C5 . . 119.64(13) ?
C7 C6 H6 . . 120.4(15) ?
N1 C4 S1 . . 113.22(10) ?
N1 C4 C5 . . 122.60(12) ?
C5 C4 S1 . . 124.17(10) ?
N1 C8 C7 . . 123.47(14) ?
N1 C8 H8 . . 117.6(15) ?
C7 C8 H8 . . 118.9(15) ?
S1 C1 H1A . . 109.2(16) ?
S1 C1 H1B . . 109.7(14) ?
C2 C1 S1 . . 107.84(12) ?
C2 C1 H1A . . 106.4(16) ?
C2 C1 H1B . . 110.3(13) ?
H1A C1 H1B . . 113(2) ?
C1 C2 H2 . . 115.2(15) ?
C3 C2 C1 . . 124.68(17) ?
C3 C2 H2 . . 120.0(15) ?
C2 C3 H3A . . 119.0(17) ?
C2 C3 H3B . . 121.7(14) ?
H3A C3 H3B . . 119(2) ?

loop_
_geom_bond_atom_site_label_1
_geom_bond_atom_site_label_2
_geom_bond_site_symmetry_2
_geom_bond_distance
_geom_bond_publ_flag
I1 N1 . 2.8628(12) ?
I1 C9 . 2.0921(12) ?
S1 C4 . 1.7613(14) ?
S1 C1 . 1.8158(16) ?
F1 C10 . 1.3471(15) ?
F2 C11 . 1.3452(15) ?
N1 C4 . 1.3422(17) ?
N1 C8 . 1.3454(18) ?
C10 C11 3_556 1.3867(18) ?
C10 C9 . 1.3895(18) ?
C5 C6 . 1.391(2) ?
C5 C4 . 1.3976(18) ?
C5 H5 . 0.94(3) ?
C7 C6 . 1.387(2) ?
C7 C8 . 1.384(2) ?
C7 H7 . 0.94(3) ?
C11 C9 . 1.3891(17) ?
C6 H6 . 0.92(2) ?
C8 H8 . 0.97(3) ?
C1 C2 . 1.492(2) ?
C1 H1A . 0.97(3) ?
C1 H1B . 1.03(2) ?
C2 C3 . 1.316(3) ?
C2 H2 . 1.09(3) ?
C3 H3A . 0.97(3) ?
C3 H3B . 1.01(2) ?

loop_
_geom_torsion_atom_site_label_1
_geom_torsion_atom_site_label_2
_geom_torsion_atom_site_label_3
_geom_torsion_atom_site_label_4
_geom_torsion_site_symmetry_1
_geom_torsion_site_symmetry_2
_geom_torsion_site_symmetry_3
_geom_torsion_site_symmetry_4
_geom_torsion
_geom_torsion_publ_flag
I1 N1 C4 S1 . . . . -4.91(15) ?
I1 N1 C4 C5 . . . . 174.94(10) ?
I1 N1 C8 C7 . . . . -173.81(13) ?
S1 C1 C2 C3 . . . . -117.0(2) ?
F1 C10 C9 I1 . . . . -2.97(17) ?
F1 C10 C9 C11 . . . . 178.18(12) ?
F2 C11 C9 I1 . . . . -0.19(17) ?
F2 C11 C9 C10 . . . . 178.65(12) ?
C10 C11 C9 I1 3_556 . . . -178.42(10) ?
C10 C11 C9 C10 3_556 . . . 0.4(2) ?
C11 C10 C9 I1 3_556 . . . 178.43(10) ?
C11 C10 C9 C11 3_556 . . . -0.4(2) ?
C6 C5 C4 S1 . . . . 177.45(11) ?
C6 C5 C4 N1 . . . . -2.4(2) ?
C6 C7 C8 N1 . . . . -2.1(2) ?
C4 S1 C1 C2 . . . . -162.02(12) ?
C4 N1 C8 C7 . . . . 0.3(2) ?
C4 C5 C6 C7 . . . . 0.5(2) ?
C8 N1 C4 S1 . . . . -177.88(11) ?
C8 N1 C4 C5 . . . . 2.0(2) ?
C8 C7 C6 C5 . . . . 1.6(2) ?
C1 S1 C4 N1 . . . . 165.66(10) ?
C1 S1 C4 C5 . . . . -14.19(14) ?
